data_7160721
loop_
_publ_author_name
'Nagineni, Devendra'
'Pranathi, Abburi Naga'
'Behera, Prakash Suman'
'Konderpu, Manasa'
'Sridhar, Balasubramanian'
'Kantevari, Srinivas'

_publ_section_title
;
 DBU-catalysed cascade nucleophilic addition/cyclization to access 7-nitro
 (ester) imidazo[1,2-<i>a</i>] pyridin-8-amines.
;
_journal_issue 39
_journal_name_full 'Organic &amp; biomolecular chemistry'
_journal_page_first 8920
_journal_page_last 8927
_journal_paper_doi 10.1039/d5ob01228g
_journal_volume 23
_journal_year 2025
_chemical_formula_moiety 'C24 H23 N3 O3'
_chemical_formula_sum 'C24 H23 N3 O3'
_chemical_formula_weight 401.45
_space_group_crystal_system monoclinic
_space_group_IT_number 14
_space_group_name_Hall '-P 2yn'
_space_group_name_H-M_alt 'P 1 21/n 1'
_atom_sites_solution_hydrogens mixed
_audit_creation_method SHELXL-2019/3
_audit_update_record
;
2025-06-27 deposited with the CCDC.	2025-09-09 downloaded from the CCDC.
;
_cell_angle_alpha 90
_cell_angle_beta 109.2138(19)
_cell_angle_gamma 90
_cell_formula_units_Z 4
_cell_length_a 17.8977(10)
_cell_length_b 6.7010(4)
_cell_length_c 18.1820(10)
_cell_measurement_reflns_used 7713
_cell_measurement_temperature 294(2)
_cell_measurement_theta_max 24.4535
_cell_measurement_theta_min 2.2705
_cell_volume 2059.1(2)
_computing_cell_refinement '<i>SAINT</i> (Bruker, 2019)'
_computing_data_collection '<i>APEX5</i> (Bruker, 2023)'
_computing_data_reduction 'Bruker SAINT'
_computing_molecular_graphics 'Bruker SHELXTL'
_computing_publication_material 'Bruker SHELXTL'
_computing_structure_refinement 'SHELXL-2018/3 (Sheldrick, 2019)'
_computing_structure_solution 'SHELXT 2018/2 (Sheldrick, 2019)'
_diffrn_ambient_temperature 294(2)
_diffrn_detector_area_resol_mean 7.391
_diffrn_measured_fraction_theta_full 0.999
_diffrn_measured_fraction_theta_max 0.999
_diffrn_measurement_device_type 'Bruker D8 VENTURE PHOTON III C14'
_diffrn_measurement_method '\w and \f scans'
_diffrn_radiation_type MoK\a
_diffrn_radiation_wavelength 0.71073
_diffrn_reflns_av_R_equivalents 0.0433
_diffrn_reflns_av_unetI/netI 0.0346
_diffrn_reflns_Laue_measured_fraction_full 0.999
_diffrn_reflns_Laue_measured_fraction_max 0.999
_diffrn_reflns_limit_h_max 23
_diffrn_reflns_limit_h_min -23
_diffrn_reflns_limit_k_max 8
_diffrn_reflns_limit_k_min -8
_diffrn_reflns_limit_l_max 24
_diffrn_reflns_limit_l_min -23
_diffrn_reflns_number 27944
_diffrn_reflns_point_group_measured_fraction_full 0.999
_diffrn_reflns_point_group_measured_fraction_max 0.999
_diffrn_reflns_theta_full 25.242
_diffrn_reflns_theta_max 28.305
_diffrn_reflns_theta_min 1.949
_diffrn_source 'Incoatec I\mS 3.0'
_exptl_absorpt_coefficient_mu 0.087
_exptl_absorpt_correction_T_max 0.7457
_exptl_absorpt_correction_T_min 0.7103
_exptl_absorpt_correction_type multi-scan
_exptl_absorpt_process_details
;
 SADABS 2016/2: Krause, L., Herbst-Irmer, R., Sheldrick G.M. & Stalke D.,
 J. Appl. Cryst. 48 (2015) 3-10
;
_exptl_crystal_colour colourless
_exptl_crystal_density_diffrn 1.295
_exptl_crystal_description block
_exptl_crystal_F_000 848
_exptl_crystal_size_max 0.220
_exptl_crystal_size_mid 0.180
_exptl_crystal_size_min 0.160
_refine_diff_density_max 0.140
_refine_diff_density_min -0.191
_refine_diff_density_rms 0.037
_refine_ls_extinction_method none
_refine_ls_goodness_of_fit_ref 1.007
_refine_ls_hydrogen_treatment mixed
_refine_ls_matrix_type full
_refine_ls_number_parameters 282
_refine_ls_number_reflns 5100
_refine_ls_number_restraints 2
_refine_ls_restrained_S_all 1.007
_refine_ls_R_factor_all 0.0793
_refine_ls_R_factor_gt 0.0471
_refine_ls_shift/su_max 0.000
_refine_ls_shift/su_mean 0.000
_refine_ls_structure_factor_coef Fsqd
_refine_ls_weighting_details 'w=1/[\s^2^(Fo^2^)+(0.0715P)^2^+0.1988P] where P=(Fo^2^+2Fc^2^)/3'
_refine_ls_weighting_scheme calc
_refine_ls_wR_factor_gt 0.1233
_refine_ls_wR_factor_ref 0.1452
_reflns_Friedel_coverage 0.000
_reflns_number_gt 3195
_reflns_number_total 5100
_reflns_threshold_expression 'I > 2\s(I)'
_cod_data_source_file d5ob01228g3.cif
_cod_data_source_block mo_VA303_0m
_cod_depositor_comments 'Adding full bibliography for 7160721.cif.'
_cod_original_sg_symbol_H-M 'P 21/n'
_cod_database_code 7160721
_shelx_shelxl_version_number 2019/3
_shelx_space_group_comment
;
The symmetry employed for this shelxl refinement is uniquely defined
by the following loop, which should always be used as a source of
symmetry information in preference to the above space-group names.
They are only intended as comments.
;
_shelx_estimated_absorpt_t_min 0.981
_shelx_estimated_absorpt_t_max 0.986

loop_
_space_group_symop_operation_xyz
'x, y, z'
'-x+1/2, y+1/2, -z+1/2'
'-x, -y, -z'
'x-1/2, -y-1/2, z-1/2'

loop_
_atom_site_label
_atom_site_type_symbol
_atom_site_fract_x
_atom_site_fract_y
_atom_site_fract_z
_atom_site_U_iso_or_equiv
_atom_site_adp_type
_atom_site_occupancy
_atom_site_site_symmetry_order
_atom_site_calc_flag
_atom_site_refinement_flags_posn
_atom_site_refinement_flags_adp
_atom_site_refinement_flags_occupancy
_atom_site_disorder_assembly
_atom_site_disorder_group
C1 C 0.10002(13) 1.1344(3) 0.65464(14) 0.0870(6) Uani 1 1 d . . . . .
H1A H 0.054443 1.185457 0.614591 0.130 Uiso 1 1 calc R U . . .
H1B H 0.141567 1.232044 0.666915 0.130 Uiso 1 1 calc R U . . .
H1C H 0.086372 1.105738 0.700366 0.130 Uiso 1 1 calc R U . . .
C2 C 0.12773(11) 0.9462(3) 0.62647(11) 0.0665(5) Uani 1 1 d . . . . .
C3 C 0.07739(11) 0.8320(3) 0.56729(11) 0.0702(5) Uani 1 1 d . . . . .
H3 H 0.025097 0.872374 0.544642 0.084 Uiso 1 1 calc R U . . .
C4 C 0.10255(10) 0.6606(3) 0.54108(10) 0.0649(4) Uani 1 1 d . . . . .
H4 H 0.067230 0.587877 0.501010 0.078 Uiso 1 1 calc R U . . .
C5 C 0.17994(9) 0.5949(2) 0.57365(9) 0.0558(4) Uani 1 1 d . . . . .
C6 C 0.23039(11) 0.7077(3) 0.63323(12) 0.0724(5) Uani 1 1 d . . . . .
H6 H 0.282511 0.666746 0.656541 0.087 Uiso 1 1 calc R U . . .
C7 C 0.20428(11) 0.8808(3) 0.65857(12) 0.0762(5) Uani 1 1 d . . . . .
H7 H 0.239505 0.954611 0.698351 0.091 Uiso 1 1 calc R U . . .
C8 C 0.20678(9) 0.4116(2) 0.54604(9) 0.0545(4) Uani 1 1 d . . . . .
C9 C 0.27871(9) 0.3190(2) 0.57553(9) 0.0584(4) Uani 1 1 d . . . . .
H9 H 0.321349 0.359473 0.618039 0.070 Uiso 1 1 calc R U . . .
C10 C 0.20131(8) 0.1534(2) 0.47492(8) 0.0518(4) Uani 1 1 d . . . . .
C11 C 0.18008(8) -0.0021(2) 0.41846(8) 0.0537(4) Uani 1 1 d . . . . .
C12 C 0.23479(8) -0.1514(2) 0.42008(8) 0.0510(4) Uani 1 1 d . . . . .
C13 C 0.31239(8) -0.1418(2) 0.47940(8) 0.0516(4) Uani 1 1 d . . . . .
C14 C 0.33023(8) 0.0085(2) 0.53140(9) 0.0565(4) Uani 1 1 d . . . . .
H14 H 0.380181 0.014189 0.568934 0.068 Uiso 1 1 calc R U . . .
C15 C 0.37893(9) -0.2881(2) 0.48642(9) 0.0569(4) Uani 1 1 d . . . . .
H15A H 0.419525 -0.268805 0.536605 0.068 Uiso 1 1 calc R U . . .
H15B H 0.358496 -0.422502 0.485551 0.068 Uiso 1 1 calc R U . . .
C16 C 0.41688(8) -0.2713(2) 0.42349(8) 0.0490(4) Uani 1 1 d . . . . .
C17 C 0.44664(9) -0.4391(2) 0.39792(9) 0.0572(4) Uani 1 1 d . . . . .
H17 H 0.440647 -0.563622 0.417886 0.069 Uiso 1 1 calc R U . . .
C18 C 0.48488(9) -0.4250(2) 0.34359(10) 0.0583(4) Uani 1 1 d . . . . .
H18 H 0.504571 -0.539567 0.327656 0.070 Uiso 1 1 calc R U . . .
C19 C 0.49421(8) -0.2429(2) 0.31264(9) 0.0511(4) Uani 1 1 d . . . . .
C20 C 0.46390(9) -0.0741(2) 0.33630(10) 0.0564(4) Uani 1 1 d . . . . .
H20 H 0.468767 0.049850 0.315326 0.068 Uiso 1 1 calc R U . . .
C21 C 0.42618(9) -0.0910(2) 0.39154(10) 0.0568(4) Uani 1 1 d . . . . .
H21 H 0.406510 0.023558 0.407504 0.068 Uiso 1 1 calc R U . . .
C22 C 0.54697(13) -0.0582(3) 0.22867(13) 0.0851(6) Uani 1 1 d . . . . .
H22A H 0.579312 -0.077906 0.196348 0.128 Uiso 1 1 calc R U . . .
H22B H 0.573257 0.031098 0.270469 0.128 Uiso 1 1 calc R U . . .
H22C H 0.497083 -0.001904 0.198121 0.128 Uiso 1 1 calc R U . . .
C23 C 0.20946(9) -0.3084(2) 0.36104(9) 0.0586(4) Uani 1 1 d . . . . .
C24 C 0.24016(13) -0.6100(3) 0.31064(13) 0.0887(6) Uani 1 1 d . . . . .
H24A H 0.237392 -0.551381 0.261640 0.133 Uiso 1 1 calc R U . . .
H24B H 0.189849 -0.667500 0.306651 0.133 Uiso 1 1 calc R U . . .
H24C H 0.280002 -0.712126 0.323977 0.133 Uiso 1 1 calc R U . . .
N1 N 0.15819(7) 0.3074(2) 0.48306(8) 0.0570(3) Uani 1 1 d . . . . .
N2 N 0.27508(7) 0.1544(2) 0.52962(7) 0.0535(3) Uani 1 1 d . . . . .
N3 N 0.10603(8) 0.0130(3) 0.36676(10) 0.0749(5) Uani 1 1 d D . . . .
H1N H 0.0902(11) -0.080(3) 0.3302(11) 0.092(7) Uiso 1 1 d D . . . .
H2N H 0.0797(11) 0.121(3) 0.3717(12) 0.094(7) Uiso 1 1 d D . . . .
O1 O 0.14816(8) -0.3063(2) 0.30690(8) 0.0933(5) Uani 1 1 d . . . . .
O2 O 0.26003(7) -0.45868(18) 0.37009(8) 0.0737(4) Uani 1 1 d . . . . .
O3 O 0.53404(7) -0.24455(17) 0.25986(7) 0.0684(3) Uani 1 1 d . . . . .

loop_
_atom_site_aniso_label
_atom_site_aniso_U_11
_atom_site_aniso_U_22
_atom_site_aniso_U_33
_atom_site_aniso_U_23
_atom_site_aniso_U_13
_atom_site_aniso_U_12
C1 0.1002(15) 0.0650(12) 0.1090(16) -0.0070(11) 0.0525(13) 0.0078(11)
C2 0.0789(11) 0.0563(10) 0.0754(11) 0.0049(8) 0.0403(10) 0.0036(8)
C3 0.0710(11) 0.0694(11) 0.0708(11) 0.0077(9) 0.0244(9) 0.0188(9)
C4 0.0626(10) 0.0686(11) 0.0612(10) 0.0026(8) 0.0172(8) 0.0095(8)
C5 0.0557(8) 0.0601(9) 0.0558(9) 0.0034(7) 0.0241(7) 0.0024(7)
C6 0.0569(10) 0.0770(12) 0.0831(12) -0.0142(10) 0.0230(9) 0.0012(8)
C7 0.0712(11) 0.0723(12) 0.0894(13) -0.0199(10) 0.0324(10) -0.0077(9)
C8 0.0494(8) 0.0640(10) 0.0524(8) 0.0021(7) 0.0198(7) 0.0017(7)
C9 0.0490(8) 0.0684(10) 0.0553(9) -0.0087(8) 0.0137(7) 0.0011(7)
C10 0.0415(7) 0.0649(10) 0.0483(8) 0.0027(7) 0.0140(6) 0.0040(7)
C11 0.0434(7) 0.0672(10) 0.0478(8) 0.0022(7) 0.0115(6) 0.0019(7)
C12 0.0460(7) 0.0588(9) 0.0479(8) 0.0027(7) 0.0151(6) 0.0012(6)
C13 0.0450(7) 0.0643(10) 0.0466(8) 0.0068(7) 0.0167(6) 0.0058(7)
C14 0.0418(7) 0.0733(11) 0.0505(8) -0.0011(8) 0.0100(6) 0.0093(7)
C15 0.0526(8) 0.0648(10) 0.0514(8) 0.0087(7) 0.0146(7) 0.0133(7)
C16 0.0393(7) 0.0538(9) 0.0505(8) 0.0039(6) 0.0100(6) 0.0075(6)
C17 0.0622(9) 0.0489(9) 0.0620(9) 0.0087(7) 0.0226(8) 0.0065(7)
C18 0.0635(9) 0.0506(9) 0.0640(9) -0.0007(7) 0.0252(8) 0.0086(7)
C19 0.0441(7) 0.0574(9) 0.0504(8) 0.0006(7) 0.0136(6) -0.0022(6)
C20 0.0534(8) 0.0509(9) 0.0655(10) 0.0084(7) 0.0204(7) 0.0017(7)
C21 0.0543(8) 0.0501(9) 0.0673(10) 0.0011(7) 0.0217(7) 0.0094(7)
C22 0.1049(15) 0.0799(13) 0.0884(14) 0.0050(11) 0.0561(12) -0.0118(11)
C23 0.0560(9) 0.0614(10) 0.0579(9) 0.0013(7) 0.0181(8) -0.0023(8)
C24 0.0969(14) 0.0674(12) 0.1004(15) -0.0225(11) 0.0306(12) -0.0024(11)
N1 0.0489(7) 0.0665(8) 0.0548(7) 0.0002(6) 0.0160(6) 0.0074(6)
N2 0.0422(6) 0.0674(8) 0.0493(7) -0.0022(6) 0.0129(5) 0.0043(6)
N3 0.0491(8) 0.0881(12) 0.0713(10) -0.0151(9) -0.0020(7) 0.0130(8)
O1 0.0846(9) 0.0883(10) 0.0793(9) -0.0224(7) -0.0106(8) 0.0127(7)
O2 0.0624(7) 0.0684(8) 0.0872(9) -0.0164(6) 0.0205(6) 0.0026(6)
O3 0.0749(8) 0.0689(8) 0.0736(8) -0.0004(6) 0.0410(6) -0.0041(6)

loop_
_atom_type_symbol
_atom_type_description
_atom_type_scat_dispersion_real
_atom_type_scat_dispersion_imag
_atom_type_scat_source
C C 0.0033 0.0016 'International Tables Vol C Tables 4.2.6.8 and 6.1.1.4'
H H 0.0000 0.0000 'International Tables Vol C Tables 4.2.6.8 and 6.1.1.4'
N N 0.0061 0.0033 'International Tables Vol C Tables 4.2.6.8 and 6.1.1.4'
O O 0.0106 0.0060 'International Tables Vol C Tables 4.2.6.8 and 6.1.1.4'

loop_
_geom_angle_atom_site_label_1
_geom_angle_atom_site_label_2
_geom_angle_atom_site_label_3
_geom_angle
_geom_angle_site_symmetry_1
_geom_angle_site_symmetry_3
_geom_angle_publ_flag
C2 C1 H1A 109.5 . . ?
C2 C1 H1B 109.5 . . ?
H1A C1 H1B 109.5 . . ?
C2 C1 H1C 109.5 . . ?
H1A C1 H1C 109.5 . . ?
H1B C1 H1C 109.5 . . ?
C7 C2 C3 117.21(16) . . ?
C7 C2 C1 121.16(18) . . ?
C3 C2 C1 121.63(17) . . ?
C4 C3 C2 121.84(16) . . ?
C4 C3 H3 119.1 . . ?
C2 C3 H3 119.1 . . ?
C3 C4 C5 120.83(17) . . ?
C3 C4 H4 119.6 . . ?
C5 C4 H4 119.6 . . ?
C6 C5 C4 117.59(16) . . ?
C6 C5 C8 121.50(15) . . ?
C4 C5 C8 120.91(15) . . ?
C5 C6 C7 120.87(17) . . ?
C5 C6 H6 119.6 . . ?
C7 C6 H6 119.6 . . ?
C2 C7 C6 121.67(18) . . ?
C2 C7 H7 119.2 . . ?
C6 C7 H7 119.2 . . ?
C9 C8 N1 110.51(14) . . ?
C9 C8 C5 128.11(15) . . ?
N1 C8 C5 121.38(13) . . ?
C8 C9 N2 106.01(13) . . ?
C8 C9 H9 127.0 . . ?
N2 C9 H9 127.0 . . ?
N1 C10 N2 111.92(13) . . ?
N1 C10 C11 128.54(13) . . ?
N2 C10 C11 119.54(13) . . ?
N3 C11 C12 126.08(15) . . ?
N3 C11 C10 114.49(15) . . ?
C12 C11 C10 119.43(13) . . ?
C11 C12 C13 118.52(14) . . ?
C11 C12 C23 117.03(13) . . ?
C13 C12 C23 124.45(14) . . ?
C14 C13 C12 120.15(14) . . ?
C14 C13 C15 115.27(13) . . ?
C12 C13 C15 124.54(14) . . ?
C13 C14 N2 120.70(13) . . ?
C13 C14 H14 119.6 . . ?
N2 C14 H14 119.6 . . ?
C16 C15 C13 115.05(12) . . ?
C16 C15 H15A 108.5 . . ?
C13 C15 H15A 108.5 . . ?
C16 C15 H15B 108.5 . . ?
C13 C15 H15B 108.5 . . ?
H15A C15 H15B 107.5 . . ?
C21 C16 C17 117.23(14) . . ?
C21 C16 C15 122.12(14) . . ?
C17 C16 C15 120.61(14) . . ?
C18 C17 C16 121.34(14) . . ?
C18 C17 H17 119.3 . . ?
C16 C17 H17 119.3 . . ?
C19 C18 C17 120.64(14) . . ?
C19 C18 H18 119.7 . . ?
C17 C18 H18 119.7 . . ?
O3 C19 C18 116.09(14) . . ?
O3 C19 C20 124.89(14) . . ?
C18 C19 C20 119.02(15) . . ?
C19 C20 C21 119.52(14) . . ?
C19 C20 H20 120.2 . . ?
C21 C20 H20 120.2 . . ?
C16 C21 C20 122.24(14) . . ?
C16 C21 H21 118.9 . . ?
C20 C21 H21 118.9 . . ?
O3 C22 H22A 109.5 . . ?
O3 C22 H22B 109.5 . . ?
H22A C22 H22B 109.5 . . ?
O3 C22 H22C 109.5 . . ?
H22A C22 H22C 109.5 . . ?
H22B C22 H22C 109.5 . . ?
O1 C23 O2 120.55(16) . . ?
O1 C23 C12 124.60(16) . . ?
O2 C23 C12 114.84(14) . . ?
O2 C24 H24A 109.5 . . ?
O2 C24 H24B 109.5 . . ?
H24A C24 H24B 109.5 . . ?
O2 C24 H24C 109.5 . . ?
H24A C24 H24C 109.5 . . ?
H24B C24 H24C 109.5 . . ?
C10 N1 C8 104.83(12) . . ?
C10 N2 C9 106.73(12) . . ?
C10 N2 C14 121.66(13) . . ?
C9 N2 C14 131.62(13) . . ?
C11 N3 H1N 117.8(13) . . ?
C11 N3 H2N 115.0(13) . . ?
H1N N3 H2N 127.1(19) . . ?
C23 O2 C24 116.86(14) . . ?
C19 O3 C22 117.55(13) . . ?

loop_
_geom_bond_atom_site_label_1
_geom_bond_atom_site_label_2
_geom_bond_distance
_geom_bond_site_symmetry_2
_geom_bond_publ_flag
C1 C2 1.505(2) . ?
C1 H1A 0.9600 . ?
C1 H1B 0.9600 . ?
C1 H1C 0.9600 . ?
C2 C7 1.372(3) . ?
C2 C3 1.385(3) . ?
C3 C4 1.375(2) . ?
C3 H3 0.9300 . ?
C4 C5 1.387(2) . ?
C4 H4 0.9300 . ?
C5 C6 1.385(2) . ?
C5 C8 1.466(2) . ?
C6 C7 1.385(3) . ?
C6 H6 0.9300 . ?
C7 H7 0.9300 . ?
C8 C9 1.370(2) . ?
C8 N1 1.3783(19) . ?
C9 N2 1.372(2) . ?
C9 H9 0.9300 . ?
C10 N1 1.3254(19) . ?
C10 N2 1.3668(17) . ?
C10 C11 1.424(2) . ?
C11 N3 1.3528(19) . ?
C11 C12 1.394(2) . ?
C12 C13 1.4527(19) . ?
C12 C23 1.464(2) . ?
C13 C14 1.346(2) . ?
C13 C15 1.515(2) . ?
C14 N2 1.3823(18) . ?
C14 H14 0.9300 . ?
C15 C16 1.515(2) . ?
C15 H15A 0.9700 . ?
C15 H15B 0.9700 . ?
C16 C21 1.374(2) . ?
C16 C17 1.388(2) . ?
C17 C18 1.378(2) . ?
C17 H17 0.9300 . ?
C18 C19 1.377(2) . ?
C18 H18 0.9300 . ?
C19 O3 1.3711(19) . ?
C19 C20 1.383(2) . ?
C20 C21 1.387(2) . ?
C20 H20 0.9300 . ?
C21 H21 0.9300 . ?
C22 O3 1.422(2) . ?
C22 H22A 0.9600 . ?
C22 H22B 0.9600 . ?
C22 H22C 0.9600 . ?
C23 O1 1.2092(19) . ?
C23 O2 1.3277(19) . ?
C24 O2 1.439(2) . ?
C24 H24A 0.9600 . ?
C24 H24B 0.9600 . ?
C24 H24C 0.9600 . ?
N3 H1N 0.886(15) . ?
N3 H2N 0.885(15) . ?

loop_
_geom_hbond_atom_site_label_D
_geom_hbond_atom_site_label_H
_geom_hbond_atom_site_label_A
_geom_hbond_distance_DH
_geom_hbond_distance_HA
_geom_hbond_distance_DA
_geom_hbond_angle_DHA
_geom_hbond_site_symmetry_A
_geom_hbond_publ_flag
N3 H1N O1 0.886(15) 1.961(18) 2.621(2) 130.1(17) . yes

loop_
_geom_torsion_atom_site_label_1
_geom_torsion_atom_site_label_2
_geom_torsion_atom_site_label_3
_geom_torsion_atom_site_label_4
_geom_torsion
_geom_torsion_site_symmetry_1
_geom_torsion_site_symmetry_2
_geom_torsion_site_symmetry_3
_geom_torsion_site_symmetry_4
_geom_torsion_publ_flag
C7 C2 C3 C4 -0.3(3) . . . . ?
C1 C2 C3 C4 179.64(18) . . . . ?
C2 C3 C4 C5 0.4(3) . . . . ?
C3 C4 C5 C6 0.1(3) . . . . ?
C3 C4 C5 C8 179.70(16) . . . . ?
C4 C5 C6 C7 -0.6(3) . . . . ?
C8 C5 C6 C7 179.82(17) . . . . ?
C3 C2 C7 C6 -0.1(3) . . . . ?
C1 C2 C7 C6 179.87(19) . . . . ?
C5 C6 C7 C2 0.6(3) . . . . ?
C6 C5 C8 C9 4.9(3) . . . . ?
C4 C5 C8 C9 -174.66(17) . . . . ?
C6 C5 C8 N1 -175.24(16) . . . . ?
C4 C5 C8 N1 5.2(2) . . . . ?
N1 C8 C9 N2 0.44(18) . . . . ?
C5 C8 C9 N2 -179.71(15) . . . . ?
N1 C10 C11 N3 0.3(2) . . . . ?
N2 C10 C11 N3 -179.35(15) . . . . ?
N1 C10 C11 C12 179.95(16) . . . . ?
N2 C10 C11 C12 0.3(2) . . . . ?
N3 C11 C12 C13 179.03(16) . . . . ?
C10 C11 C12 C13 -0.5(2) . . . . ?
N3 C11 C12 C23 -0.9(2) . . . . ?
C10 C11 C12 C23 179.49(14) . . . . ?
C11 C12 C13 C14 0.1(2) . . . . ?
C23 C12 C13 C14 -179.88(15) . . . . ?
C11 C12 C13 C15 -177.40(14) . . . . ?
C23 C12 C13 C15 2.6(2) . . . . ?
C12 C13 C14 N2 0.5(2) . . . . ?
C15 C13 C14 N2 178.30(13) . . . . ?
C14 C13 C15 C16 -106.48(16) . . . . ?
C12 C13 C15 C16 71.2(2) . . . . ?
C13 C15 C16 C21 35.0(2) . . . . ?
C13 C15 C16 C17 -147.53(15) . . . . ?
C21 C16 C17 C18 0.9(2) . . . . ?
C15 C16 C17 C18 -176.69(14) . . . . ?
C16 C17 C18 C19 -0.4(2) . . . . ?
C17 C18 C19 O3 179.11(14) . . . . ?
C17 C18 C19 C20 -0.7(2) . . . . ?
O3 C19 C20 C21 -178.56(14) . . . . ?
C18 C19 C20 C21 1.2(2) . . . . ?
C17 C16 C21 C20 -0.3(2) . . . . ?
C15 C16 C21 C20 177.21(13) . . . . ?
C19 C20 C21 C16 -0.7(2) . . . . ?
C11 C12 C23 O1 7.9(3) . . . . ?
C13 C12 C23 O1 -172.11(17) . . . . ?
C11 C12 C23 O2 -172.82(14) . . . . ?
C13 C12 C23 O2 7.2(2) . . . . ?
N2 C10 N1 C8 -0.04(17) . . . . ?
C11 C10 N1 C8 -179.74(15) . . . . ?
C9 C8 N1 C10 -0.25(18) . . . . ?
C5 C8 N1 C10 179.89(14) . . . . ?
N1 C10 N2 C9 0.31(18) . . . . ?
C11 C10 N2 C9 -179.96(14) . . . . ?
N1 C10 N2 C14 -179.31(14) . . . . ?
C11 C10 N2 C14 0.4(2) . . . . ?
C8 C9 N2 C10 -0.44(17) . . . . ?
C8 C9 N2 C14 179.12(15) . . . . ?
C13 C14 N2 C10 -0.8(2) . . . . ?
C13 C14 N2 C9 179.65(16) . . . . ?
O1 C23 O2 C24 3.3(3) . . . . ?
C12 C23 O2 C24 -176.00(15) . . . . ?
C18 C19 O3 C22 -178.00(15) . . . . ?
C20 C19 O3 C22 1.8(2) . . . . ?
